data_7157023
loop_
_publ_author_name
'Liu, Dan'
'Sun, Jing'
'Zhang, Yu'
'Yan, Chao-Guo'

_publ_section_title
;
 Diastereoselective synthesis of spirocyclic
 isoxazolo[5,4-c]pyrrolo[2,1-a]isoquinolines via cascade double [3 +
 2]cycloadditions.
;
_journal_issue 34
_journal_name_full 'Organic &amp; biomolecular chemistry'
_journal_page_first 8008
_journal_page_last 8013
_journal_paper_doi 10.1039/c9ob01474h
_journal_volume 17
_journal_year 2019
_chemical_formula_moiety 'C36 H28 Br N5 O2'
_chemical_formula_sum 'C36 H28 Br N5 O2'
_chemical_formula_weight 642.54
_space_group_crystal_system triclinic
_space_group_IT_number 2
_space_group_name_Hall '-P 1'
_space_group_name_H-M_alt 'P -1'
_symmetry_space_group_name_Hall '-P 1'
_symmetry_space_group_name_H-M 'P -1'
_atom_sites_solution_hydrogens geom
_audit_creation_method SHELXL-2014/7
_audit_update_record
;
2019-07-01 deposited with the CCDC.    2019-08-07 downloaded from the CCDC.
;
_cell_angle_alpha 93.496(3)
_cell_angle_beta 101.326(3)
_cell_angle_gamma 98.939(3)
_cell_formula_units_Z 2
_cell_length_a 7.9473(8)
_cell_length_b 12.8859(14)
_cell_length_c 15.2264(16)
_cell_measurement_reflns_used 7176
_cell_measurement_temperature 273(2)
_cell_measurement_theta_max 26.57
_cell_measurement_theta_min 2.21
_cell_volume 1503.6(3)
_computing_structure_refinement 'SHELXL-2014/7 (Sheldrick, 2014)'
_diffrn_ambient_temperature 273(2)
_diffrn_measured_fraction_theta_full 0.997
_diffrn_measured_fraction_theta_max 0.997
_diffrn_measurement_device_type 'CCD area detector'
_diffrn_measurement_method 'phi and omega scans'
_diffrn_radiation_source 'fine-focus sealed tube'
_diffrn_radiation_type MoK\a
_diffrn_radiation_wavelength 0.71073
_diffrn_reflns_av_R_equivalents 0.0571
_diffrn_reflns_av_unetI/netI 0.0593
_diffrn_reflns_Laue_measured_fraction_full 0.997
_diffrn_reflns_Laue_measured_fraction_max 0.997
_diffrn_reflns_limit_h_max 9
_diffrn_reflns_limit_h_min -9
_diffrn_reflns_limit_k_max 15
_diffrn_reflns_limit_k_min -15
_diffrn_reflns_limit_l_max 18
_diffrn_reflns_limit_l_min -18
_diffrn_reflns_number 21114
_diffrn_reflns_point_group_measured_fraction_full 0.997
_diffrn_reflns_point_group_measured_fraction_max 0.997
_diffrn_reflns_theta_full 25.242
_diffrn_reflns_theta_max 25.998
_diffrn_reflns_theta_min 2.011
_exptl_absorpt_coefficient_mu 1.409
_exptl_absorpt_correction_T_max 0.754
_exptl_absorpt_correction_T_min 0.720
_exptl_absorpt_correction_type multi-scan
_exptl_absorpt_process_details sadabs
_exptl_crystal_colour colorless
_exptl_crystal_density_diffrn 1.419
_exptl_crystal_description block
_exptl_crystal_F_000 660
_exptl_crystal_size_max 0.240
_exptl_crystal_size_mid 0.200
_exptl_crystal_size_min 0.200
_refine_diff_density_max 0.497
_refine_diff_density_min -0.685
_refine_diff_density_rms 0.085
_refine_ls_extinction_method none
_refine_ls_goodness_of_fit_ref 1.016
_refine_ls_hydrogen_treatment constr
_refine_ls_matrix_type full
_refine_ls_number_parameters 409
_refine_ls_number_reflns 5892
_refine_ls_number_restraints 0
_refine_ls_restrained_S_all 1.016
_refine_ls_R_factor_all 0.1003
_refine_ls_R_factor_gt 0.0636
_refine_ls_shift/su_max 0.000
_refine_ls_shift/su_mean 0.000
_refine_ls_structure_factor_coef Fsqd
_refine_ls_weighting_details 'w=1/[\s^2^(Fo^2^)+(0.1262P)^2^] where P=(Fo^2^+2Fc^2^)/3'
_refine_ls_weighting_scheme calc
_refine_ls_wR_factor_gt 0.1687
_refine_ls_wR_factor_ref 0.1949
_reflns_Friedel_coverage 0.000
_reflns_number_gt 3847
_reflns_number_total 5892
_reflns_threshold_expression 'I > 2\s(I)'
_cod_data_source_file c9ob01474h2.cif
_cod_data_source_block 3n
_cod_depositor_comments 'Adding full bibliography for 7157016--7157029.cif.'
_cod_database_code 7157023
_shelx_shelxl_version_number 2014/7
_shelx_space_group_comment
;
The symmetry employed for this shelxl refinement is uniquely defined
by the following loop, which should always be used as a source of
symmetry information in preference to the above space-group names.
They are only intended as comments.
;
_shelx_estimated_absorpt_t_min 0.728
_shelx_estimated_absorpt_t_max 0.766

loop_
_space_group_symop_operation_xyz
'x, y, z'
'-x, -y, -z'

loop_
_atom_site_label
_atom_site_type_symbol
_atom_site_fract_x
_atom_site_fract_y
_atom_site_fract_z
_atom_site_U_iso_or_equiv
_atom_site_adp_type
_atom_site_occupancy
_atom_site_site_symmetry_order
_atom_site_calc_flag
_atom_site_refinement_flags_posn
_atom_site_refinement_flags_adp
_atom_site_refinement_flags_occupancy
_atom_site_disorder_assembly
_atom_site_disorder_group
Br1 Br 0.7773(3) 0.05994(19) 0.16068(17) 0.0735(9) Uani 0.536(16) 1 d . . P A 1
Br1' Br 0.7442(12) 0.0663(3) 0.1350(9) 0.1418(16) Uani 0.464(16) 1 d . . P A 2
C1 C 0.0906(4) 0.2870(3) 0.43840(19) 0.0499(8) Uani 1 1 d . . . . .
H1 H -0.0199 0.2757 0.4587 0.060 Uiso 1 1 calc R U . . .
C2 C 0.1197(4) 0.1875(2) 0.39016(18) 0.0454(7) Uani 1 1 d . . . . .
H2 H 0.0080 0.1521 0.3532 0.054 Uiso 1 1 calc R U . . .
C3 C 0.1934(4) 0.1107(2) 0.45018(18) 0.0408(7) Uani 1 1 d . . . . .
C4 C 0.1499(4) 0.0027(3) 0.4254(2) 0.0484(8) Uani 1 1 d . . . . .
H4 H 0.0738 -0.0220 0.3710 0.058 Uiso 1 1 calc R U . . .
C5 C 0.2177(4) -0.0684(2) 0.4802(2) 0.0491(8) Uani 1 1 d . . . . .
H5 H 0.1896 -0.1404 0.4625 0.059 Uiso 1 1 calc R U . . .
C6 C 0.3267(4) -0.0321(3) 0.5610(2) 0.0516(8) Uani 1 1 d . . . . .
H6 H 0.3733 -0.0798 0.5981 0.062 Uiso 1 1 calc R U . . .
C7 C 0.3686(4) 0.0747(2) 0.58793(19) 0.0452(7) Uani 1 1 d . . . . .
H7 H 0.4417 0.0980 0.6434 0.054 Uiso 1 1 calc R U . . .
C8 C 0.3026(3) 0.1478(2) 0.53314(17) 0.0377(6) Uani 1 1 d . . . . .
C9 C 0.3518(3) 0.2641(2) 0.56014(16) 0.0367(6) Uani 1 1 d . . . . .
H9 H 0.4669 0.2869 0.5469 0.044 Uiso 1 1 calc R U . . .
C10 C 0.2111(4) 0.4167(2) 0.56732(17) 0.0394(7) Uani 1 1 d . . . . .
H10 H 0.0939 0.4047 0.5801 0.047 Uiso 1 1 calc R U . . .
C11 C 0.2394(4) 0.5176(3) 0.5270(2) 0.0478(7) Uani 1 1 d . . . . .
C12 C 0.0435(4) 0.1715(3) 0.8502(2) 0.0601(9) Uani 1 1 d . . . . .
H12 H -0.0294 0.1611 0.7935 0.072 Uiso 1 1 calc R U . . .
C13 C -0.0227(6) 0.1537(4) 0.9262(3) 0.0881(14) Uani 1 1 d . . . . .
H13 H -0.1416 0.1305 0.9198 0.106 Uiso 1 1 calc R U . . .
C14 C 0.0788(7) 0.1687(5) 1.0089(3) 0.1085(18) Uani 1 1 d . . . . .
H14 H 0.0306 0.1572 1.0592 0.130 Uiso 1 1 calc R U . . .
C15 C 0.2533(7) 0.2012(5) 1.0184(3) 0.1032(17) Uani 1 1 d . . . . .
H15 H 0.3249 0.2109 1.0754 0.124 Uiso 1 1 calc R U . . .
C16 C 0.3249(5) 0.2197(3) 0.9440(2) 0.0754(12) Uani 1 1 d . . . . .
H16 H 0.4441 0.2421 0.9509 0.090 Uiso 1 1 calc R U . . .
C17 C 0.2192(4) 0.2048(2) 0.86004(18) 0.0440(7) Uani 1 1 d . . . . .
C18 C 0.2152(3) 0.2490(2) 0.70084(17) 0.0341(6) Uani 1 1 d . . . . .
C19 C 0.3626(3) 0.3010(2) 0.65971(16) 0.0347(6) Uani 1 1 d . . . . .
C20 C 0.5179(4) 0.2872(2) 0.72845(18) 0.0395(7) Uani 1 1 d . . . . .
C21 C 0.7023(4) 0.3185(3) 0.7203(2) 0.0610(9) Uani 1 1 d . . . . .
H21A H 0.7783 0.3154 0.7771 0.091 Uiso 1 1 calc R U . . .
H21B H 0.7195 0.3891 0.7030 0.091 Uiso 1 1 calc R U . . .
H21C H 0.7280 0.2711 0.6755 0.091 Uiso 1 1 calc R U . . .
C22 C 0.3469(3) 0.4205(2) 0.65544(17) 0.0373(6) Uani 1 1 d . . . . .
H22 H 0.4581 0.4583 0.6464 0.045 Uiso 1 1 calc R U . . .
C23 C 0.3080(4) 0.4726(2) 0.73959(17) 0.0379(6) Uani 1 1 d . . . . .
C24 C 0.4442(4) 0.5084(2) 0.81291(19) 0.0479(7) Uani 1 1 d . . . . .
H24 H 0.5577 0.5042 0.8079 0.057 Uiso 1 1 calc R U . . .
C25 C 0.4141(5) 0.5501(3) 0.8927(2) 0.0564(9) Uani 1 1 d . . . . .
H25 H 0.5073 0.5722 0.9410 0.068 Uiso 1 1 calc R U . . .
C26 C 0.2465(5) 0.5597(3) 0.9023(2) 0.0580(9) Uani 1 1 d . . . . .
C27 C 0.2128(7) 0.6046(5) 0.9895(3) 0.1053(17) Uani 1 1 d . . . . .
H27A H 0.2422 0.6801 0.9945 0.158 Uiso 1 1 calc R U . . .
H27B H 0.2829 0.5778 1.0389 0.158 Uiso 1 1 calc R U . . .
H27C H 0.0919 0.5845 0.9908 0.158 Uiso 1 1 calc R U . . .
C28 C 0.1130(5) 0.5269(3) 0.8288(2) 0.0618(9) Uani 1 1 d . . . . .
H28 H 0.0001 0.5339 0.8331 0.074 Uiso 1 1 calc R U . . .
C29 C 0.1416(4) 0.4838(2) 0.7487(2) 0.0491(8) Uani 1 1 d . . . . .
H29 H 0.0481 0.4622 0.7004 0.059 Uiso 1 1 calc R U . . .
C30 C 0.2296(5) 0.2397(3) 0.32854(18) 0.0511(8) Uani 1 1 d . . . . .
C31 C 0.3555(4) 0.1942(2) 0.28572(18) 0.0478(8) Uani 1 1 d . . . . .
C32 C 0.5149(5) 0.2560(3) 0.2851(2) 0.0606(9) Uani 1 1 d . . . . .
H32 H 0.5401 0.3247 0.3124 0.073 Uiso 1 1 calc R U . . .
C33 C 0.6358(5) 0.2178(3) 0.2450(2) 0.0662(10) Uani 1 1 d . . . . .
H33 H 0.7412 0.2606 0.2445 0.079 Uiso 1 1 calc R U . . .
C34 C 0.6006(5) 0.1166(3) 0.2057(2) 0.0625(9) Uani 1 1 d . . . . .
C35 C 0.4435(5) 0.0524(3) 0.2057(2) 0.0620(9) Uani 1 1 d . . . . .
H35 H 0.4200 -0.0164 0.1785 0.074 Uiso 1 1 calc R U . . .
C36 C 0.3224(5) 0.0911(3) 0.2462(2) 0.0557(8) Uani 1 1 d . . . . .
H36 H 0.2177 0.0478 0.2470 0.067 Uiso 1 1 calc R U . . .
N1 N 0.2330(3) 0.32752(19) 0.51125(14) 0.0442(6) Uani 1 1 d . . . . .
N2 N 0.2617(4) 0.5967(3) 0.4986(2) 0.0695(9) Uani 1 1 d . . . . .
N3 N 0.4779(3) 0.2483(2) 0.79838(15) 0.0446(6) Uani 1 1 d . . . . .
N4 N 0.2944(3) 0.22632(19) 0.78436(14) 0.0385(6) Uani 1 1 d . . . . .
N5 N 0.2063(5) 0.3338(2) 0.31648(17) 0.0669(9) Uani 1 1 d . . . . .
O1 O 0.0602(2) 0.23581(16) 0.66882(13) 0.0438(5) Uani 1 1 d . . . . .
O2 O 0.0873(4) 0.36024(19) 0.37002(14) 0.0675(7) Uani 1 1 d . . . . .

loop_
_atom_site_aniso_label
_atom_site_aniso_U_11
_atom_site_aniso_U_22
_atom_site_aniso_U_33
_atom_site_aniso_U_23
_atom_site_aniso_U_13
_atom_site_aniso_U_12
Br1 0.0592(10) 0.0845(12) 0.0841(15) -0.0015(9) 0.0287(10) 0.0208(8)
Br1' 0.123(3) 0.148(2) 0.205(4) 0.056(2) 0.111(3) 0.0641(19)
C1 0.0454(18) 0.064(2) 0.0401(15) 0.0028(14) 0.0019(14) 0.0187(15)
C2 0.0384(16) 0.0592(19) 0.0359(14) -0.0012(13) -0.0002(13) 0.0126(14)
C3 0.0303(14) 0.0559(18) 0.0384(15) 0.0006(13) 0.0118(12) 0.0092(13)
C4 0.0378(16) 0.061(2) 0.0448(16) -0.0048(15) 0.0148(13) 0.0010(14)
C5 0.0527(19) 0.0442(17) 0.0531(18) 0.0016(14) 0.0214(16) 0.0047(15)
C6 0.054(2) 0.056(2) 0.0508(18) 0.0094(15) 0.0181(16) 0.0184(16)
C7 0.0421(17) 0.0554(19) 0.0395(15) 0.0046(13) 0.0078(13) 0.0138(14)
C8 0.0310(14) 0.0484(16) 0.0366(14) 0.0038(12) 0.0118(12) 0.0095(12)
C9 0.0283(14) 0.0520(17) 0.0319(13) 0.0066(12) 0.0078(11) 0.0100(12)
C10 0.0365(15) 0.0485(17) 0.0352(14) 0.0086(12) 0.0088(12) 0.0104(13)
C11 0.0455(18) 0.054(2) 0.0448(16) 0.0093(15) 0.0072(14) 0.0128(15)
C12 0.048(2) 0.079(2) 0.0566(19) 0.0103(17) 0.0199(16) 0.0071(17)
C13 0.064(3) 0.125(4) 0.080(3) 0.018(3) 0.039(2) -0.004(2)
C14 0.099(4) 0.165(5) 0.059(3) 0.023(3) 0.036(3) -0.014(3)
C15 0.099(4) 0.157(5) 0.045(2) 0.023(2) 0.018(2) -0.014(3)
C16 0.066(2) 0.106(3) 0.0454(19) 0.0173(19) 0.0100(18) -0.014(2)
C17 0.0507(18) 0.0444(16) 0.0386(15) 0.0089(12) 0.0136(14) 0.0053(14)
C18 0.0265(14) 0.0392(15) 0.0373(14) 0.0025(11) 0.0075(12) 0.0069(11)
C19 0.0233(13) 0.0465(15) 0.0340(13) 0.0025(12) 0.0044(11) 0.0076(11)
C20 0.0274(14) 0.0532(17) 0.0383(14) 0.0006(13) 0.0050(12) 0.0123(12)
C21 0.0267(16) 0.097(3) 0.0610(19) 0.0050(18) 0.0111(14) 0.0135(16)
C22 0.0302(14) 0.0444(16) 0.0368(14) 0.0074(12) 0.0077(12) 0.0028(12)
C23 0.0409(16) 0.0366(15) 0.0362(14) 0.0054(11) 0.0085(12) 0.0050(12)
C24 0.0385(17) 0.0557(19) 0.0473(16) 0.0027(14) 0.0045(14) 0.0077(14)
C25 0.053(2) 0.065(2) 0.0435(17) -0.0083(15) 0.0017(15) 0.0055(16)
C26 0.062(2) 0.063(2) 0.0472(18) -0.0096(15) 0.0155(17) 0.0060(17)
C27 0.093(3) 0.141(4) 0.073(3) -0.042(3) 0.027(2) 0.003(3)
C28 0.0459(19) 0.075(2) 0.065(2) -0.0112(18) 0.0202(17) 0.0083(17)
C29 0.0387(17) 0.0578(19) 0.0475(16) -0.0055(14) 0.0058(14) 0.0062(14)
C30 0.065(2) 0.055(2) 0.0321(14) 0.0030(13) 0.0037(14) 0.0155(16)
C31 0.058(2) 0.0525(18) 0.0342(14) 0.0084(13) 0.0104(14) 0.0115(15)
C32 0.077(3) 0.0454(18) 0.061(2) 0.0126(15) 0.0193(19) 0.0051(17)
C33 0.064(2) 0.058(2) 0.079(2) 0.0216(19) 0.025(2) 0.0014(18)
C34 0.062(2) 0.066(2) 0.068(2) 0.0124(18) 0.0284(18) 0.0139(18)
C35 0.070(2) 0.055(2) 0.063(2) -0.0062(16) 0.0245(18) 0.0082(17)
C36 0.057(2) 0.060(2) 0.0492(17) 0.0001(15) 0.0192(16) -0.0006(16)
N1 0.0468(15) 0.0489(14) 0.0340(12) 0.0029(10) -0.0023(11) 0.0140(12)
N2 0.073(2) 0.062(2) 0.0748(19) 0.0237(16) 0.0133(17) 0.0126(16)
N3 0.0308(13) 0.0624(16) 0.0411(13) 0.0091(12) 0.0034(10) 0.0133(11)
N4 0.0291(12) 0.0533(14) 0.0341(12) 0.0099(10) 0.0064(10) 0.0080(10)
N5 0.103(3) 0.068(2) 0.0369(14) 0.0100(13) 0.0149(15) 0.0359(18)
O1 0.0246(10) 0.0570(12) 0.0480(11) 0.0036(9) 0.0048(9) 0.0055(9)
O2 0.0877(19) 0.0778(16) 0.0417(12) 0.0064(11) -0.0003(12) 0.0463(14)

loop_
_atom_type_symbol
_atom_type_description
_atom_type_scat_dispersion_real
_atom_type_scat_dispersion_imag
_atom_type_scat_source
C C 0.0033 0.0016 'International Tables Vol C Tables 4.2.6.8 and 6.1.1.4'
H H 0.0000 0.0000 'International Tables Vol C Tables 4.2.6.8 and 6.1.1.4'
N N 0.0061 0.0033 'International Tables Vol C Tables 4.2.6.8 and 6.1.1.4'
O O 0.0106 0.0060 'International Tables Vol C Tables 4.2.6.8 and 6.1.1.4'
Br Br -0.2901 2.4595 'International Tables Vol C Tables 4.2.6.8 and 6.1.1.4'

loop_
_geom_angle_atom_site_label_1
_geom_angle_atom_site_label_2
_geom_angle_atom_site_label_3
_geom_angle
N1 C1 O2 108.4(3)
N1 C1 C2 111.6(2)
O2 C1 C2 102.8(2)
N1 C1 H1 111.3
O2 C1 H1 111.3
C2 C1 H1 111.3
C3 C2 C1 115.0(2)
C3 C2 C30 118.4(3)
C1 C2 C30 97.6(3)
C3 C2 H2 108.4
C1 C2 H2 108.4
C30 C2 H2 108.4
C4 C3 C8 119.6(3)
C4 C3 C2 120.8(2)
C8 C3 C2 119.6(3)
C5 C4 C3 121.1(3)
C5 C4 H4 119.5
C3 C4 H4 119.5
C6 C5 C4 119.4(3)
C6 C5 H5 120.3
C4 C5 H5 120.3
C5 C6 C7 120.6(3)
C5 C6 H6 119.7
C7 C6 H6 119.7
C6 C7 C8 120.9(3)
C6 C7 H7 119.6
C8 C7 H7 119.6
C7 C8 C3 118.4(3)
C7 C8 C9 121.4(2)
C3 C8 C9 120.1(2)
N1 C9 C8 114.2(2)
N1 C9 C19 103.4(2)
C8 C9 C19 116.9(2)
N1 C9 H9 107.3
C8 C9 H9 107.3
C19 C9 H9 107.3
N1 C10 C11 113.3(2)
N1 C10 C22 105.4(2)
C11 C10 C22 109.9(2)
N1 C10 H10 109.4
C11 C10 H10 109.4
C22 C10 H10 109.4
N2 C11 C10 177.8(3)
C17 C12 C13 118.6(3)
C17 C12 H12 120.7
C13 C12 H12 120.7
C14 C13 C12 122.2(4)
C14 C13 H13 118.9
C12 C13 H13 118.9
C13 C14 C15 119.1(4)
C13 C14 H14 120.5
C15 C14 H14 120.5
C14 C15 C16 120.6(4)
C14 C15 H15 119.7
C16 C15 H15 119.7
C17 C16 C15 119.6(4)
C17 C16 H16 120.2
C15 C16 H16 120.2
C16 C17 C12 120.0(3)
C16 C17 N4 118.9(3)
C12 C17 N4 121.1(3)
O1 C18 N4 127.4(3)
O1 C18 C19 127.3(2)
N4 C18 C19 105.2(2)
C20 C19 C18 101.1(2)
C20 C19 C9 119.1(2)
C18 C19 C9 115.5(2)
C20 C19 C22 111.3(2)
C18 C19 C22 107.6(2)
C9 C19 C22 102.1(2)
N3 C20 C21 122.0(3)
N3 C20 C19 113.1(2)
C21 C20 C19 124.8(3)
C20 C21 H21A 109.5
C20 C21 H21B 109.5
H21A C21 H21B 109.5
C20 C21 H21C 109.5
H21A C21 H21C 109.5
H21B C21 H21C 109.5
C23 C22 C10 116.9(2)
C23 C22 C19 114.5(2)
C10 C22 C19 101.6(2)
C23 C22 H22 107.8
C10 C22 H22 107.8
C19 C22 H22 107.8
C29 C23 C24 117.6(3)
C29 C23 C22 123.2(2)
C24 C23 C22 119.2(3)
C25 C24 C23 121.3(3)
C25 C24 H24 119.3
C23 C24 H24 119.3
C24 C25 C26 121.1(3)
C24 C25 H25 119.5
C26 C25 H25 119.5
C28 C26 C25 117.3(3)
C28 C26 C27 121.4(4)
C25 C26 C27 121.3(3)
C26 C27 H27A 109.5
C26 C27 H27B 109.5
H27A C27 H27B 109.5
C26 C27 H27C 109.5
H27A C27 H27C 109.5
H27B C27 H27C 109.5
C26 C28 C29 122.0(3)
C26 C28 H28 119.0
C29 C28 H28 119.0
C28 C29 C23 120.6(3)
C28 C29 H29 119.7
C23 C29 H29 119.7
N5 C30 C31 119.7(3)
N5 C30 C2 113.0(3)
C31 C30 C2 127.4(3)
C36 C31 C32 118.3(3)
C36 C31 C30 122.6(3)
C32 C31 C30 119.1(3)
C33 C32 C31 121.4(3)
C33 C32 H32 119.3
C31 C32 H32 119.3
C34 C33 C32 119.6(3)
C34 C33 H33 120.2
C32 C33 H33 120.2
C33 C34 C35 120.6(3)
C33 C34 Br1' 121.6(3)
C35 C34 Br1' 117.2(3)
C33 C34 Br1 119.3(3)
C35 C34 Br1 119.9(3)
C36 C35 C34 119.6(3)
C36 C35 H35 120.2
C34 C35 H35 120.2
C35 C36 C31 120.5(3)
C35 C36 H36 119.7
C31 C36 H36 119.7
C1 N1 C10 116.1(2)
C1 N1 C9 124.9(2)
C10 N1 C9 112.25(19)
C20 N3 N4 107.9(2)
C18 N4 N3 112.3(2)
C18 N4 C17 128.6(2)
N3 N4 C17 117.8(2)
C30 N5 O2 108.1(3)
N5 O2 C1 106.2(2)

loop_
_geom_bond_atom_site_label_1
_geom_bond_atom_site_label_2
_geom_bond_distance
Br1 C34 1.900(5)
Br1' C34 1.874(5)
C1 N1 1.427(4)
C1 O2 1.446(4)
C1 C2 1.511(4)
C1 H1 0.9800
C2 C3 1.496(4)
C2 C30 1.520(5)
C2 H2 0.9800
C3 C4 1.391(4)
C3 C8 1.394(4)
C4 C5 1.376(5)
C4 H4 0.9300
C5 C6 1.366(4)
C5 H5 0.9300
C6 C7 1.382(4)
C6 H6 0.9300
C7 C8 1.391(4)
C7 H7 0.9300
C8 C9 1.500(4)
C9 N1 1.466(4)
C9 C19 1.543(3)
C9 H9 0.9800
C10 N1 1.443(4)
C10 C11 1.476(4)
C10 C22 1.541(4)
C10 H10 0.9800
C11 N2 1.134(4)
C12 C17 1.371(5)
C12 C13 1.379(5)
C12 H12 0.9300
C13 C14 1.341(6)
C13 H13 0.9300
C14 C15 1.361(7)
C14 H14 0.9300
C15 C16 1.381(5)
C15 H15 0.9300
C16 C17 1.370(4)
C16 H16 0.9300
C17 N4 1.421(4)
C18 O1 1.214(3)
C18 N4 1.374(3)
C18 C19 1.519(4)
C19 C20 1.495(4)
C19 C22 1.568(4)
C20 N3 1.278(4)
C20 C21 1.490(4)
C21 H21A 0.9600
C21 H21B 0.9600
C21 H21C 0.9600
C22 C23 1.517(4)
C22 H22 0.9800
C23 C29 1.385(4)
C23 C24 1.392(4)
C24 C25 1.377(4)
C24 H24 0.9300
C25 C26 1.391(5)
C25 H25 0.9300
C26 C28 1.376(5)
C26 C27 1.505(5)
C27 H27A 0.9600
C27 H27B 0.9600
C27 H27C 0.9600
C28 C29 1.383(4)
C28 H28 0.9300
C29 H29 0.9300
C30 N5 1.274(4)
C30 C31 1.471(5)
C31 C36 1.389(4)
C31 C32 1.390(5)
C32 C33 1.371(5)
C32 H32 0.9300
C33 C34 1.365(5)
C33 H33 0.9300
C34 C35 1.386(5)
C35 C36 1.378(5)
C35 H35 0.9300
C36 H36 0.9300
N3 N4 1.412(3)
N5 O2 1.430(4)

loop_
_geom_torsion_atom_site_label_1
_geom_torsion_atom_site_label_2
_geom_torsion_atom_site_label_3
_geom_torsion_atom_site_label_4
_geom_torsion
N1 C1 C2 C3 42.5(4)
O2 C1 C2 C3 158.5(2)
N1 C1 C2 C30 -83.8(3)
O2 C1 C2 C30 32.2(3)
C1 C2 C3 C4 147.8(3)
C30 C2 C3 C4 -97.5(3)
C1 C2 C3 C8 -30.2(4)
C30 C2 C3 C8 84.5(3)
C8 C3 C4 C5 -2.2(4)
C2 C3 C4 C5 179.8(3)
C3 C4 C5 C6 1.3(4)
C4 C5 C6 C7 0.3(5)
C5 C6 C7 C8 -0.8(5)
C6 C7 C8 C3 -0.1(4)
C6 C7 C8 C9 -177.9(3)
C4 C3 C8 C7 1.6(4)
C2 C3 C8 C7 179.6(3)
C4 C3 C8 C9 179.4(2)
C2 C3 C8 C9 -2.6(4)
C7 C8 C9 N1 -161.6(2)
C3 C8 C9 N1 20.6(3)
C7 C8 C9 C19 -40.8(4)
C3 C8 C9 C19 141.4(2)
C17 C12 C13 C14 0.5(7)
C12 C13 C14 C15 -0.9(9)
C13 C14 C15 C16 0.8(10)
C14 C15 C16 C17 -0.3(8)
C15 C16 C17 C12 -0.1(6)
C15 C16 C17 N4 178.7(4)
C13 C12 C17 C16 0.0(6)
C13 C12 C17 N4 -178.8(3)
O1 C18 C19 C20 -177.0(3)
N4 C18 C19 C20 6.8(3)
O1 C18 C19 C9 -47.0(4)
N4 C18 C19 C9 136.7(2)
O1 C18 C19 C22 66.2(3)
N4 C18 C19 C22 -110.0(2)
N1 C9 C19 C20 -156.7(2)
C8 C9 C19 C20 76.9(3)
N1 C9 C19 C18 82.7(3)
C8 C9 C19 C18 -43.6(3)
N1 C9 C19 C22 -33.7(2)
C8 C9 C19 C22 -160.0(2)
C18 C19 C20 N3 -6.1(3)
C9 C19 C20 N3 -133.7(3)
C22 C19 C20 N3 107.9(3)
C18 C19 C20 C21 176.2(3)
C9 C19 C20 C21 48.6(4)
C22 C19 C20 C21 -69.8(4)
N1 C10 C22 C23 -154.6(2)
C11 C10 C22 C23 83.0(3)
N1 C10 C22 C19 -29.3(3)
C11 C10 C22 C19 -151.7(2)
C20 C19 C22 C23 -66.4(3)
C18 C19 C22 C23 43.5(3)
C9 C19 C22 C23 165.4(2)
C20 C19 C22 C10 166.6(2)
C18 C19 C22 C10 -83.5(2)
C9 C19 C22 C10 38.5(2)
C10 C22 C23 C29 22.4(4)
C19 C22 C23 C29 -96.2(3)
C10 C22 C23 C24 -159.6(2)
C19 C22 C23 C24 81.8(3)
C29 C23 C24 C25 2.3(4)
C22 C23 C24 C25 -175.8(3)
C23 C24 C25 C26 -1.3(5)
C24 C25 C26 C28 -0.6(5)
C24 C25 C26 C27 179.6(4)
C25 C26 C28 C29 1.4(5)
C27 C26 C28 C29 -178.8(4)
C26 C28 C29 C23 -0.3(5)
C24 C23 C29 C28 -1.5(5)
C22 C23 C29 C28 176.5(3)
C3 C2 C30 N5 -146.4(3)
C1 C2 C30 N5 -22.6(3)
C3 C2 C30 C31 32.3(4)
C1 C2 C30 C31 156.1(3)
N5 C30 C31 C36 -138.6(3)
C2 C30 C31 C36 42.8(4)
N5 C30 C31 C32 41.9(4)
C2 C30 C31 C32 -136.7(3)
C36 C31 C32 C33 1.4(5)
C30 C31 C32 C33 -179.1(3)
C31 C32 C33 C34 -0.9(5)
C32 C33 C34 C35 0.3(6)
C32 C33 C34 Br1' 170.6(6)
C32 C33 C34 Br1 -173.9(3)
C33 C34 C35 C36 -0.4(6)
Br1' C34 C35 C36 -171.0(5)
Br1 C34 C35 C36 173.8(3)
C34 C35 C36 C31 1.0(5)
C32 C31 C36 C35 -1.4(5)
C30 C31 C36 C35 179.1(3)
O2 C1 N1 C10 73.3(3)
C2 C1 N1 C10 -174.2(2)
O2 C1 N1 C9 -138.0(3)
C2 C1 N1 C9 -25.5(4)
C11 C10 N1 C1 -78.6(3)
C22 C10 N1 C1 161.2(2)
C11 C10 N1 C9 128.8(2)
C22 C10 N1 C9 8.7(3)
C8 C9 N1 C1 -5.4(4)
C19 C9 N1 C1 -133.5(3)
C8 C9 N1 C10 144.3(2)
C19 C9 N1 C10 16.3(3)
C21 C20 N3 N4 -179.4(3)
C19 C20 N3 N4 2.8(3)
O1 C18 N4 N3 177.9(3)
C19 C18 N4 N3 -5.9(3)
O1 C18 N4 C17 -15.3(5)
C19 C18 N4 C17 160.9(3)
C20 N3 N4 C18 2.1(3)
C20 N3 N4 C17 -166.2(2)
C16 C17 N4 C18 -157.7(3)
C12 C17 N4 C18 21.1(5)
C16 C17 N4 N3 8.4(4)
C12 C17 N4 N3 -172.7(3)
C31 C30 N5 O2 -176.1(3)
C2 C30 N5 O2 2.7(4)
C30 N5 O2 C1 20.0(3)
N1 C1 O2 N5 84.6(3)
C2 C1 O2 N5 -33.6(3)
